data_9013783
loop_
_publ_author_name
'Krivovichev, S. V.'
'Armbruster, T.'
'Yakovenchuk, V. N.'

_publ_section_title
;
 The crystal structure of krivovichevite, Pb3[Al(OH)6](SO4)(OH)
;
_journal_name_full 'The Canadian Mineralogist'
_journal_page_first 153
_journal_page_last 158
_journal_paper_doi 10.3749/canmin.47.1.153
_journal_volume 47
_journal_year 2009
_chemical_compound_source 'Mt. Lepkhe-Nelm, Lovozero alkaline massif, Kola Peninsula, Russia'
_chemical_formula_sum 'Al H7 O11 Pb3 S'
_chemical_name_mineral Krivovichevite
_space_group_IT_number 161
_symmetry_space_group_name_Hall 'R 3 -2"c'
_symmetry_space_group_name_H-M 'R 3 c :H'
_cell_angle_alpha 90
_cell_angle_beta 90
_cell_angle_gamma 120
_cell_formula_units_Z 6
_cell_length_a 7.742
_cell_length_b 7.742
_cell_length_c 32.082
_cell_volume 1665.323
_database_code_amcsd 0006276
_exptl_crystal_density_diffrn 5.167
_cod_original_sg_symbol_H-M 'R 3 c'
_cod_original_formula_sum 'Pb3 Al S (O11 H7)'
_cod_database_code 9013783

loop_
_space_group_symop_operation_xyz
x,y,z
2/3+x,1/3+y,1/3+z
1/3+x,2/3+y,2/3+z
x,x-y,1/2+z
2/3+x,1/3+x-y,5/6+z
1/3+x,2/3+x-y,1/6+z
-y,-x,1/2+z
2/3-y,1/3-x,5/6+z
1/3-y,2/3-x,1/6+z
-x+y,y,1/2+z
2/3-x+y,1/3+y,5/6+z
1/3-x+y,2/3+y,1/6+z
-y,x-y,z
2/3-y,1/3+x-y,1/3+z
1/3-y,2/3+x-y,2/3+z
-x+y,-x,z
2/3-x+y,1/3-x,1/3+z
1/3-x+y,2/3-x,2/3+z

loop_
_atom_site_aniso_label
_atom_site_aniso_U_11
_atom_site_aniso_U_22
_atom_site_aniso_U_33
_atom_site_aniso_U_12
_atom_site_aniso_U_13
_atom_site_aniso_U_23
Pb 0.01680 0.01410 0.01610 0.00830 0.00180 0.00120
Al 0.01200 0.01200 0.01200 0.00600 0.00000 0.00000
S 0.01400 0.01400 0.01500 0.00710 0.00000 0.00000
O-H1 0.02400 0.01300 0.02400 0.01700 0.00300 0.00500
O-H2 0.01700 0.01700 0.01400 0.00600 0.00000 0.00100
O-H3 0.01700 0.01700 0.02200 0.00800 0.00000 0.00000
O4 0.02000 0.02000 0.02400 0.01000 0.00000 0.00000
O5 0.00900 0.01200 0.02600 0.00100 -0.00200 0.00600

loop_
_atom_site_label
_atom_site_fract_x
_atom_site_fract_y
_atom_site_fract_z
_atom_site_U_iso_or_equiv
_atom_site_type_symbol
_atom_site_attached_hydrogens
Pb 0.31619 0.27974 0.85506 0.01540 Pb 0
Al 0.00000 0.00000 0.94030 0.01200 Al 0
S 0.66667 0.33333 0.93590 0.01400 S 0
O-H1 -0.02210 0.18520 0.90330 0.01700 O 1
O-H2 0.03560 -0.17760 0.97610 0.01700 O 1
O-H3 0.00000 0.00000 0.82590 0.01900 O 1
O4 0.66667 0.33333 0.88940 0.02100 O 0
O5 0.55470 0.12310 0.95060 0.01700 O 0

loop_
_cod_changelog_entry_id
_cod_changelog_entry_author
_cod_changelog_entry_date
_cod_changelog_entry_text
1
;cod-tools version 3.8.0
Id: cif_guess_AMCSD_atom_types 9574 2023-05-10 09:00:05Z saulius
;
2023-05-10T18:54:38+03:00
;Derived atom types and hydrogen counts
from atom names that follow the AMCSD naming convention
(Wat == water, O-H == hydroxyl).
;
2
;cod-tools version 3.10.1
Id: cif_fix_AMCSD_aniso_labels 10200 2024-08-01 14:09:44Z saulius
;
2024-08-02T12:21:51+03:00
;Changed the following '_atom_site_aniso_label' values:
'OH1' -> 'O-H1'
'OH2' -> 'O-H2'
'OH3' -> 'O-H3'
;

loop_
_cod_related_entry_id
_cod_related_entry_database
_cod_related_entry_code
1 AMCSD 0006276
